data_7126472
loop_
_publ_author_name
'Scheerder, Arthur R.'
'Lutz, Martin'
'Broere, Dani\"el L J'

_publ_section_title
;
 Unexpected reactivity of a PONNOP 'expanded pincer' ligand.
;
_journal_issue 59
_journal_name_full 'Chemical communications (Cambridge, England)'
_journal_page_first 8198
_journal_page_last 8201
_journal_paper_doi 10.1039/d0cc02166k
_journal_volume 56
_journal_year 2020
_chemical_formula_moiety 'C16 H38 Cl2 Ni O2 P2'
_chemical_formula_sum 'C16 H38 Cl2 Ni O2 P2'
_chemical_formula_weight 454.01
_space_group_crystal_system triclinic
_space_group_IT_number 2
_space_group_name_Hall '-P 1'
_space_group_name_H-M_alt 'P -1'
_atom_sites_solution_hydrogens difmap
_atom_sites_solution_primary direct
_atom_sites_solution_secondary difmap
_audit_block_doi 10.5517/ccdc.csd.cc24tn7w
_audit_creation_method SHELXL-2018/3
_audit_update_record
;
2020-03-17 deposited with the CCDC.	2020-04-29 downloaded from the CCDC.
;
_cell_angle_alpha 111.818(4)
_cell_angle_beta 100.304(3)
_cell_angle_gamma 97.698(3)
_cell_formula_units_Z 1
_cell_length_a 7.8506(7)
_cell_length_b 8.2050(5)
_cell_length_c 9.6512(8)
_cell_measurement_reflns_used 6423
_cell_measurement_temperature 150(2)
_cell_measurement_theta_max 27.52
_cell_measurement_theta_min 2.32
_cell_volume 554.00(8)
_computing_cell_refinement Peakref
_computing_data_collection Apex3
_computing_data_reduction 'Eval15, Twinabs'
_computing_structure_refinement 'SHELXL-2018/3 (Sheldrick, 2018)'
_computing_structure_solution 'coordinates from Pd complex'
_diffrn_ambient_temperature 150(2)
_diffrn_measured_fraction_theta_full 1.000
_diffrn_measured_fraction_theta_max 1.000
_diffrn_measurement_device_type 'Bruker Kappa ApexII'
_diffrn_measurement_method '\f and \w scans'
_diffrn_radiation_type MoK\a
_diffrn_radiation_wavelength 0.71073
_diffrn_reflns_av_R_equivalents 0.0781
_diffrn_reflns_av_unetI/netI 0.0549
_diffrn_reflns_Laue_measured_fraction_full 1.000
_diffrn_reflns_Laue_measured_fraction_max 1.000
_diffrn_reflns_limit_h_max 10
_diffrn_reflns_limit_h_min -10
_diffrn_reflns_limit_k_max 10
_diffrn_reflns_limit_k_min -10
_diffrn_reflns_limit_l_max 12
_diffrn_reflns_limit_l_min -12
_diffrn_reflns_number 20918
_diffrn_reflns_point_group_measured_fraction_full 1.000
_diffrn_reflns_point_group_measured_fraction_max 1.000
_diffrn_reflns_theta_full 25.242
_diffrn_reflns_theta_max 27.505
_diffrn_reflns_theta_min 2.347
_diffrn_source 'sealed tube'
_exptl_absorpt_coefficient_mu 1.267
_exptl_absorpt_correction_T_max 0.7456
_exptl_absorpt_correction_T_min 0.5907
_exptl_absorpt_correction_type multi-scan
_exptl_absorpt_process_details TWINABS-2012/1
_exptl_crystal_colour orange
_exptl_crystal_density_diffrn 1.361
_exptl_crystal_description plate
_exptl_crystal_F_000 242
_exptl_crystal_size_max 0.32
_exptl_crystal_size_mid 0.30
_exptl_crystal_size_min 0.04
_refine_diff_density_max 1.342
_refine_diff_density_min -0.608
_refine_diff_density_rms 0.124
_refine_ls_extinction_method none
_refine_ls_goodness_of_fit_ref 1.089
_refine_ls_hydrogen_treatment constr
_refine_ls_matrix_type full
_refine_ls_number_parameters 112
_refine_ls_number_reflns 2558
_refine_ls_number_restraints 0
_refine_ls_restrained_S_all 1.089
_refine_ls_R_factor_all 0.0801
_refine_ls_R_factor_gt 0.0536
_refine_ls_shift/su_max 0.000
_refine_ls_shift/su_mean 0.000
_refine_ls_structure_factor_coef Fsqd
_refine_ls_weighting_details 'w=1/[\s^2^(Fo^2^)+(0.0553P)^2^+1.1977P] where P=(Fo^2^+2Fc^2^)/3'
_refine_ls_weighting_scheme calc
_refine_ls_wR_factor_gt 0.1247
_refine_ls_wR_factor_ref 0.1351
_reflns_Friedel_coverage 0.000
_reflns_number_gt 1938
_reflns_number_total 2558
_reflns_threshold_expression 'I > 2\s(I)'
_cod_data_source_file d0cc02166k2.cif
_cod_data_source_block l1046a
_cod_depositor_comments 'Adding full bibliography for 7126471--7126473.cif.'
_cod_original_cell_volume 553.99(8)
_cod_database_code 7126472
_shelx_shelxl_version_number 2018/3
_shelx_space_group_comment
;
The symmetry employed for this shelxl refinement is uniquely defined
by the following loop, which should always be used as a source of
symmetry information in preference to the above space-group names.
They are only intended as comments.
;

loop_
_space_group_symop_operation_xyz
'x, y, z'
'-x, -y, -z'

loop_
_atom_site_label
_atom_site_type_symbol
_atom_site_fract_x
_atom_site_fract_y
_atom_site_fract_z
_atom_site_U_iso_or_equiv
_atom_site_adp_type
_atom_site_occupancy
_atom_site_site_symmetry_order
_atom_site_calc_flag
_atom_site_refinement_flags_posn
_atom_site_refinement_flags_adp
_atom_site_refinement_flags_occupancy
_atom_site_disorder_assembly
_atom_site_disorder_group
Ni1 Ni 0.000000 0.000000 0.000000 0.0180(2) Uani 1 2 d S . P . .
Cl1 Cl -0.01363(15) -0.15932(13) 0.13406(11) 0.0274(3) Uani 1 1 d . . . . .
P1 P 0.04342(13) -0.24008(13) -0.18671(11) 0.0174(2) Uani 1 1 d . . . . .
O1 O 0.1127(4) -0.2121(4) -0.3268(3) 0.0226(6) Uani 1 1 d . . . . .
C1 C -0.1691(5) -0.3931(5) -0.3044(4) 0.0217(8) Uani 1 1 d . . . . .
H1 H -0.147548 -0.478658 -0.401597 0.026 Uiso 1 1 calc R U . . .
C2 C -0.2942(6) -0.2815(6) -0.3484(5) 0.0279(9) Uani 1 1 d . . . . .
H2A H -0.402507 -0.362411 -0.423526 0.042 Uiso 1 1 calc R U . . .
H2B H -0.234871 -0.208267 -0.393540 0.042 Uiso 1 1 calc R U . . .
H2C H -0.324831 -0.202692 -0.256027 0.042 Uiso 1 1 calc R U . . .
C3 C -0.2536(6) -0.5041(6) -0.2285(5) 0.0285(10) Uani 1 1 d . . . . .
H3A H -0.270844 -0.423449 -0.130090 0.043 Uiso 1 1 calc R U . . .
H3B H -0.175776 -0.581768 -0.210105 0.043 Uiso 1 1 calc R U . . .
H3C H -0.368639 -0.578534 -0.296237 0.043 Uiso 1 1 calc R U . . .
C4 C 0.1846(6) -0.3770(5) -0.1277(4) 0.0210(8) Uani 1 1 d . . . . .
H4 H 0.119529 -0.436284 -0.072854 0.025 Uiso 1 1 calc R U . . .
C5 C 0.3598(6) -0.2588(6) -0.0135(5) 0.0283(9) Uani 1 1 d . . . . .
H5A H 0.428914 -0.333938 0.020764 0.042 Uiso 1 1 calc R U . . .
H5B H 0.334689 -0.167740 0.075730 0.042 Uiso 1 1 calc R U . . .
H5C H 0.427752 -0.199238 -0.063921 0.042 Uiso 1 1 calc R U . . .
C6 C 0.2177(6) -0.5265(6) -0.2659(5) 0.0271(9) Uani 1 1 d . . . . .
H6A H 0.289502 -0.472909 -0.317803 0.041 Uiso 1 1 calc R U . . .
H6B H 0.103902 -0.597826 -0.338032 0.041 Uiso 1 1 calc R U . . .
H6C H 0.280919 -0.604344 -0.230199 0.041 Uiso 1 1 calc R U . . .
C7 C 0.2780(6) -0.0890(6) -0.2976(5) 0.0273(9) Uani 1 1 d . . . . .
H7A H 0.377627 -0.150932 -0.295016 0.033 Uiso 1 1 calc R U . . .
H7B H 0.299689 0.013829 -0.196709 0.033 Uiso 1 1 calc R U . . .
C8 C 0.2657(7) -0.0228(6) -0.4242(5) 0.0346(11) Uani 1 1 d . . . . .
H8A H 0.239576 -0.125748 -0.523965 0.052 Uiso 1 1 calc R U . . .
H8B H 0.378807 0.056625 -0.408671 0.052 Uiso 1 1 calc R U . . .
H8C H 0.170777 0.043677 -0.422550 0.052 Uiso 1 1 calc R U . . .

loop_
_atom_site_aniso_label
_atom_site_aniso_U_11
_atom_site_aniso_U_22
_atom_site_aniso_U_33
_atom_site_aniso_U_23
_atom_site_aniso_U_13
_atom_site_aniso_U_12
Ni1 0.0317(4) 0.0127(4) 0.0097(3) 0.0022(3) 0.0090(3) 0.0070(3)
Cl1 0.0517(7) 0.0202(5) 0.0186(5) 0.0095(4) 0.0192(5) 0.0152(4)
P1 0.0264(6) 0.0138(5) 0.0108(5) 0.0021(4) 0.0074(4) 0.0055(4)
O1 0.0332(16) 0.0205(14) 0.0148(13) 0.0055(11) 0.0110(12) 0.0067(12)
C1 0.027(2) 0.0187(19) 0.0143(18) 0.0012(15) 0.0066(16) 0.0040(16)
C2 0.030(2) 0.024(2) 0.025(2) 0.0071(18) 0.0032(18) 0.0061(18)
C3 0.032(2) 0.026(2) 0.023(2) 0.0077(18) 0.0058(18) -0.0001(18)
C4 0.034(2) 0.0176(19) 0.0144(18) 0.0069(15) 0.0097(16) 0.0092(16)
C5 0.033(2) 0.031(2) 0.022(2) 0.0112(18) 0.0072(18) 0.0101(19)
C6 0.039(3) 0.023(2) 0.023(2) 0.0069(18) 0.0144(19) 0.0146(19)
C7 0.030(2) 0.029(2) 0.026(2) 0.0097(18) 0.0153(18) 0.0060(18)
C8 0.050(3) 0.030(2) 0.029(2) 0.012(2) 0.022(2) 0.007(2)

loop_
_atom_type_symbol
_atom_type_description
_atom_type_scat_dispersion_real
_atom_type_scat_dispersion_imag
_atom_type_scat_source
C C 0.0033 0.0016 'International Tables Vol C Tables 4.2.6.8 and 6.1.1.4'
H H 0.0000 0.0000 'International Tables Vol C Tables 4.2.6.8 and 6.1.1.4'
Cl Cl 0.1484 0.1585 'International Tables Vol C Tables 4.2.6.8 and 6.1.1.4'
Ni Ni 0.3393 1.1124 'International Tables Vol C Tables 4.2.6.8 and 6.1.1.4'
O O 0.0106 0.0060 'International Tables Vol C Tables 4.2.6.8 and 6.1.1.4'
P P 0.1023 0.0942 'International Tables Vol C Tables 4.2.6.8 and 6.1.1.4'

loop_
_citation_id
_citation_doi
_citation_year
1 10.26434/chemrxiv.12023352 2020

loop_
_diffrn_orient_matrix_type
_diffrn_orient_matrix_UB_11
_diffrn_orient_matrix_UB_12
_diffrn_orient_matrix_UB_13
_diffrn_orient_matrix_UB_21
_diffrn_orient_matrix_UB_22
_diffrn_orient_matrix_UB_23
_diffrn_orient_matrix_UB_31
_diffrn_orient_matrix_UB_32
_diffrn_orient_matrix_UB_33
'Nonius RMAT' -0.1262913 -0.0535334 -0.0601037 -0.0404825 0.0829427 0.0871744 0.0058039 0.0914616 -0.0453983
'Nonius RMAT' -0.1234087 -0.0629930 -0.0637760 -0.0489075 0.0774105 0.0838394 -0.0005985 0.0902776 -0.0466522

loop_
_geom_angle_atom_site_label_1
_geom_angle_atom_site_label_2
_geom_angle_atom_site_label_3
_geom_angle
_geom_angle_site_symmetry_1
_geom_angle_site_symmetry_3
_geom_angle_publ_flag
Cl1 Ni1 Cl1 180.00(3) . 2 ?
Cl1 Ni1 P1 92.33(4) . 2 ?
Cl1 Ni1 P1 87.67(4) 2 2 ?
Cl1 Ni1 P1 87.66(4) . . ?
Cl1 Ni1 P1 92.34(4) 2 . ?
P1 Ni1 P1 180.0 2 . ?
O1 P1 C1 96.64(16) . . ?
O1 P1 C4 105.05(17) . . ?
C1 P1 C4 106.59(18) . . ?
O1 P1 Ni1 118.34(11) . . ?
C1 P1 Ni1 110.41(13) . . ?
C4 P1 Ni1 117.36(12) . . ?
C7 O1 P1 121.1(2) . . ?
C3 C1 C2 111.2(3) . . ?
C3 C1 P1 114.3(3) . . ?
C2 C1 P1 108.0(3) . . ?
C3 C1 H1 107.7 . . ?
C2 C1 H1 107.7 . . ?
P1 C1 H1 107.7 . . ?
C1 C2 H2A 109.5 . . ?
C1 C2 H2B 109.5 . . ?
H2A C2 H2B 109.5 . . ?
C1 C2 H2C 109.5 . . ?
H2A C2 H2C 109.5 . . ?
H2B C2 H2C 109.5 . . ?
C1 C3 H3A 109.5 . . ?
C1 C3 H3B 109.5 . . ?
H3A C3 H3B 109.5 . . ?
C1 C3 H3C 109.5 . . ?
H3A C3 H3C 109.5 . . ?
H3B C3 H3C 109.5 . . ?
C6 C4 C5 111.2(3) . . ?
C6 C4 P1 112.2(3) . . ?
C5 C4 P1 111.2(3) . . ?
C6 C4 H4 107.3 . . ?
C5 C4 H4 107.3 . . ?
P1 C4 H4 107.3 . . ?
C4 C5 H5A 109.5 . . ?
C4 C5 H5B 109.5 . . ?
H5A C5 H5B 109.5 . . ?
C4 C5 H5C 109.5 . . ?
H5A C5 H5C 109.5 . . ?
H5B C5 H5C 109.5 . . ?
C4 C6 H6A 109.5 . . ?
C4 C6 H6B 109.5 . . ?
H6A C6 H6B 109.5 . . ?
C4 C6 H6C 109.5 . . ?
H6A C6 H6C 109.5 . . ?
H6B C6 H6C 109.5 . . ?
O1 C7 C8 108.5(4) . . ?
O1 C7 H7A 110.0 . . ?
C8 C7 H7A 110.0 . . ?
O1 C7 H7B 110.0 . . ?
C8 C7 H7B 110.0 . . ?
H7A C7 H7B 108.4 . . ?
C7 C8 H8A 109.5 . . ?
C7 C8 H8B 109.5 . . ?
H8A C8 H8B 109.5 . . ?
C7 C8 H8C 109.5 . . ?
H8A C8 H8C 109.5 . . ?
H8B C8 H8C 109.5 . . ?

loop_
_geom_bond_atom_site_label_1
_geom_bond_atom_site_label_2
_geom_bond_distance
_geom_bond_site_symmetry_2
_geom_bond_publ_flag
Ni1 Cl1 2.1596(10) . ?
Ni1 Cl1 2.1596(10) 2 ?
Ni1 P1 2.2371(9) 2 ?
Ni1 P1 2.2371(9) . ?
P1 O1 1.624(3) . ?
P1 C1 1.831(4) . ?
P1 C4 1.843(4) . ?
O1 C7 1.446(5) . ?
C1 C3 1.521(6) . ?
C1 C2 1.537(6) . ?
C1 H1 1.0000 . ?
C2 H2A 0.9800 . ?
C2 H2B 0.9800 . ?
C2 H2C 0.9800 . ?
C3 H3A 0.9800 . ?
C3 H3B 0.9800 . ?
C3 H3C 0.9800 . ?
C4 C6 1.531(5) . ?
C4 C5 1.534(6) . ?
C4 H4 1.0000 . ?
C5 H5A 0.9800 . ?
C5 H5B 0.9800 . ?
C5 H5C 0.9800 . ?
C6 H6A 0.9800 . ?
C6 H6B 0.9800 . ?
C6 H6C 0.9800 . ?
C7 C8 1.504(6) . ?
C7 H7A 0.9900 . ?
C7 H7B 0.9900 . ?
C8 H8A 0.9800 . ?
C8 H8B 0.9800 . ?
C8 H8C 0.9800 . ?

loop_
_geom_torsion_atom_site_label_1
_geom_torsion_atom_site_label_2
_geom_torsion_atom_site_label_3
_geom_torsion_atom_site_label_4
_geom_torsion
_geom_torsion_site_symmetry_1
_geom_torsion_site_symmetry_2
_geom_torsion_site_symmetry_3
_geom_torsion_site_symmetry_4
_geom_torsion_publ_flag
C1 P1 O1 C7 176.1(3) . . . . ?
C4 P1 O1 C7 -74.7(3) . . . . ?
Ni1 P1 O1 C7 58.6(3) . . . . ?
O1 P1 C1 C3 160.5(3) . . . . ?
C4 P1 C1 C3 52.6(3) . . . . ?
Ni1 P1 C1 C3 -75.9(3) . . . . ?
O1 P1 C1 C2 -75.2(3) . . . . ?
C4 P1 C1 C2 176.9(3) . . . . ?
Ni1 P1 C1 C2 48.4(3) . . . . ?
O1 P1 C4 C6 -40.9(3) . . . . ?
C1 P1 C4 C6 60.9(3) . . . . ?
Ni1 P1 C4 C6 -174.8(2) . . . . ?
O1 P1 C4 C5 84.4(3) . . . . ?
C1 P1 C4 C5 -173.8(3) . . . . ?
Ni1 P1 C4 C5 -49.5(3) . . . . ?
P1 O1 C7 C8 -152.6(3) . . . . ?
